data_4502389
loop_
_publ_author_name
'Kobayashi, Yuka'
'Maeda, Jin'
'Ando, Tetsuo'
'Saigo, Kazuhiko'

_publ_section_title
;
 Halogen-Bonding Interaction Stabilizing Cluster-type Diastereomeric Salt
 Crystals
;
_journal_issue 2
_journal_name_full 'Crystal Growth &amp; Design'
_journal_page_first 685
_journal_paper_doi 10.1021/cg9010967
_journal_volume 10
_journal_year 2010
_chemical_absolute_configuration rm
_chemical_formula_moiety 'C16 H20 Cl I N O2 P S '
_chemical_formula_sum 'C16 H20 Cl I N O2 P S'
_chemical_formula_weight 483.73
_chemical_name_common
;
(R)-1-(p-iodophenyl)ethylammonium_(Rp)-O-ethyl(p-chlorophenyl)phosphonothioate
;
_space_group_IT_number 19
_symmetry_cell_setting orthorhombic
_symmetry_Int_Tables_number 19
_symmetry_space_group_name_Hall 'P 2ac 2ab'
_symmetry_space_group_name_H-M 'P 21 21 21'
_atom_sites_solution_hydrogens geom
_atom_sites_solution_primary direct
_atom_sites_solution_secondary difmap
_cell_angle_alpha 90.00
_cell_angle_beta 90.00
_cell_angle_gamma 90.00
_cell_formula_units_Z 4
_cell_length_a 7.633(3)
_cell_length_b 11.733(5)
_cell_length_c 21.156(9)
_cell_measurement_temperature 103(2)
_cell_volume 1894.7(14)
_computing_structure_refinement 'SHELXL-97 (Sheldrick, 1997)'
_computing_structure_solution 'SHELXS-97 (Sheldrick, 1990)'
_diffrn_ambient_temperature 103(2)
_diffrn_measured_fraction_theta_full 0.883
_diffrn_measured_fraction_theta_max 0.883
_diffrn_radiation_monochromator graphite
_diffrn_radiation_source 'fine-focus sealed tube'
_diffrn_radiation_type MoK\a
_diffrn_radiation_wavelength 0.71070
_diffrn_reflns_av_R_equivalents 0.0482
_diffrn_reflns_av_sigmaI/netI 0.0378
_diffrn_reflns_limit_h_max 10
_diffrn_reflns_limit_h_min -10
_diffrn_reflns_limit_k_max 11
_diffrn_reflns_limit_k_min -16
_diffrn_reflns_limit_l_max 26
_diffrn_reflns_limit_l_min -26
_diffrn_reflns_number 15832
_diffrn_reflns_theta_full 30.75
_diffrn_reflns_theta_max 30.75
_diffrn_reflns_theta_min 1.98
_exptl_absorpt_coefficient_mu 2.033
_exptl_absorpt_correction_T_max 0.6866
_exptl_absorpt_correction_T_min 0.6866
_exptl_absorpt_correction_type none
_exptl_crystal_density_diffrn 1.696
_exptl_crystal_density_method 'not measured'
_exptl_crystal_F_000 960
_exptl_crystal_size_max 0.20
_exptl_crystal_size_mid 0.20
_exptl_crystal_size_min 0.20
_refine_diff_density_max 0.947
_refine_diff_density_min -1.030
_refine_diff_density_rms 0.129
_refine_ls_abs_structure_details 'Flack H D (1983), Acta Cryst. A39, 876-881'
_refine_ls_abs_structure_Flack -0.017(13)
_refine_ls_extinction_method none
_refine_ls_goodness_of_fit_ref 1.118
_refine_ls_hydrogen_treatment mixed
_refine_ls_matrix_type full
_refine_ls_number_parameters 222
_refine_ls_number_reflns 4998
_refine_ls_number_restraints 0
_refine_ls_restrained_S_all 1.118
_refine_ls_R_factor_all 0.0301
_refine_ls_R_factor_gt 0.0296
_refine_ls_shift/su_max 0.001
_refine_ls_shift/su_mean 0.000
_refine_ls_structure_factor_coef Fsqd
_refine_ls_weighting_details 'calc w=1/[\s^2^(Fo^2^)+(0.0457P)^2^+0.3540P] where P=(Fo^2^+2Fc^2^)/3'
_refine_ls_weighting_scheme calc
_refine_ls_wR_factor_gt 0.0756
_refine_ls_wR_factor_ref 0.0762
_reflns_number_gt 4937
_reflns_number_total 4998
_reflns_threshold_expression >2sigma(I)
_cod_data_source_file cg9010967_si_004.cif
_cod_data_source_block '__(Rp)-1_(R)-2d'
_cod_depositor_comments
;
The following automatic conversions were performed:
'_atom_site_symetry_multiplicity' tag replaced with
'_atom_site_symmetry_multiplicity'.

Automatic conversion script
Id: cif_correct_tags 1440 2010-10-19 06:21:57Z saulius 
;
_cod_original_cell_volume 1894.8(14)
_cod_original_formula_sum 'C16 H20 Cl I N O2 P S '
_cod_database_code 4502389

loop_
_symmetry_equiv_pos_site_id
_symmetry_equiv_pos_as_xyz
1 'x, y, z'
2 '-x+1/2, -y, z+1/2'
3 'x+1/2, -y+1/2, -z'
4 '-x, y+1/2, -z+1/2'

loop_
_atom_site_label
_atom_site_type_symbol
_atom_site_fract_x
_atom_site_fract_y
_atom_site_fract_z
_atom_site_U_iso_or_equiv
_atom_site_adp_type
_atom_site_occupancy
_atom_site_symmetry_multiplicity
_atom_site_calc_flag
_atom_site_refinement_flags
I001 I 0.06171(2) 0.422772(14) 0.123055(8) 0.01996(6) Uani 1 1 d .
P5 P -0.28893(7) 0.42647(6) 0.41852(3) 0.01157(12) Uani 1 1 d .
S003 S -0.50432(8) 0.46903(6) 0.46512(3) 0.01586(13) Uani 1 1 d .
Cl1 Cl -0.44701(10) 0.27273(7) 0.13818(4) 0.02845(16) Uani 1 1 d .
O1 O -0.1707(2) 0.53718(16) 0.40680(10) 0.0171(4) Uani 1 1 d .
N1 N 0.1794(3) 0.28116(19) 0.44943(11) 0.0130(4) Uani 1 1 d .
O2 O -0.1803(2) 0.33353(16) 0.44850(9) 0.0148(4) Uani 1 1 d .
C008 C -0.3342(3) 0.3851(2) 0.33832(13) 0.0142(5) Uani 1 1 d .
C009 C 0.0996(3) 0.4210(2) 0.26632(13) 0.0159(5) Uani 1 1 d .
H1 H 0.0729 0.4998 0.2624 0.019 Uiso 1 1 calc R
C010 C 0.1326(3) 0.3744(2) 0.32559(13) 0.0141(5) Uani 1 1 d .
H2 H 0.1305 0.4220 0.3619 0.017 Uiso 1 1 calc R
C011 C 0.1973(3) 0.2005(2) 0.39521(13) 0.0144(5) Uani 1 1 d .
H3 H 0.1039 0.1413 0.4000 0.017 Uiso 1 1 calc R
C012 C 0.1688(3) 0.2584(2) 0.33234(12) 0.0126(4) Uani 1 1 d .
C013 C -0.3141(3) 0.2438(2) 0.25496(14) 0.0190(5) Uani 1 1 d .
H4 H -0.2763 0.1712 0.2404 0.023 Uiso 1 1 calc R
C014 C -0.4617(3) 0.4228(2) 0.23556(13) 0.0186(5) Uani 1 1 d .
H5 H -0.5242 0.4716 0.2077 0.022 Uiso 1 1 calc R
C015 C -0.4044(3) 0.3163(3) 0.21517(14) 0.0195(5) Uani 1 1 d .
C016 C 0.1730(3) 0.1912(2) 0.27814(14) 0.0153(5) Uani 1 1 d .
H6 H 0.1977 0.1121 0.2821 0.018 Uiso 1 1 calc R
C017 C -0.4262(3) 0.4567(2) 0.29736(14) 0.0172(5) Uani 1 1 d .
H7 H -0.4648 0.5291 0.3117 0.021 Uiso 1 1 calc R
C018 C 0.3741(4) 0.1395(3) 0.39979(15) 0.0216(6) Uani 1 1 d .
H8 H 0.3870 0.0870 0.3641 0.032 Uiso 1 1 calc R
H9 H 0.3798 0.0965 0.4395 0.032 Uiso 1 1 calc R
H10 H 0.4688 0.1958 0.3988 0.032 Uiso 1 1 calc R
C019 C 0.1422(3) 0.2364(2) 0.21827(14) 0.0166(5) Uani 1 1 d .
H11 H 0.1459 0.1893 0.1818 0.020 Uiso 1 1 calc R
C020 C 0.1056(3) 0.3528(2) 0.21316(14) 0.0168(5) Uani 1 1 d .
C021 C -0.1346(3) 0.6164(2) 0.45793(15) 0.0181(5) Uani 1 1 d .
H12 H -0.1913 0.5893 0.4972 0.022 Uiso 1 1 calc R
H13 H -0.1835 0.6922 0.4475 0.022 Uiso 1 1 calc R
C22 C -0.2794(3) 0.2782(2) 0.31638(14) 0.0168(5) Uani 1 1 d .
H14 H -0.2175 0.2287 0.3440 0.020 Uiso 1 1 calc R
C23 C 0.0593(4) 0.6259(3) 0.46793(19) 0.0361(8) Uani 1 1 d .
H15 H 0.1046 0.5535 0.4843 0.054 Uiso 1 1 calc R
H16 H 0.0836 0.6868 0.4984 0.054 Uiso 1 1 calc R
H17 H 0.1166 0.6436 0.4276 0.054 Uiso 1 1 calc R
H19 H 0.088(5) 0.309(3) 0.4507(18) 0.019(9) Uiso 1 1 d .
H20 H 0.202(5) 0.246(4) 0.490(2) 0.027(10) Uiso 1 1 d .
H18 H 0.256(7) 0.335(4) 0.452(2) 0.044(13) Uiso 1 1 d .

loop_
_atom_site_aniso_label
_atom_site_aniso_U_11
_atom_site_aniso_U_22
_atom_site_aniso_U_33
_atom_site_aniso_U_23
_atom_site_aniso_U_13
_atom_site_aniso_U_12
I001 0.02717(9) 0.01872(8) 0.01398(10) 0.00283(7) -0.00012(6) 0.00654(6)
P5 0.0093(2) 0.0136(2) 0.0118(3) 0.0006(2) 0.00046(19) -0.0005(2)
S003 0.0109(2) 0.0201(3) 0.0165(3) -0.0035(2) 0.0025(2) -0.0007(2)
Cl1 0.0252(3) 0.0455(4) 0.0147(4) -0.0080(3) 0.0003(2) -0.0069(3)
O1 0.0182(8) 0.0178(8) 0.0153(11) -0.0008(7) 0.0025(7) -0.0055(7)
N1 0.0115(8) 0.0154(10) 0.0121(12) -0.0012(8) 0.0004(7) -0.0010(8)
O2 0.0117(7) 0.0194(8) 0.0135(10) 0.0036(7) -0.0005(6) 0.0038(7)
C008 0.0100(9) 0.0165(10) 0.0162(14) 0.0004(10) 0.0015(8) -0.0027(8)
C009 0.0153(9) 0.0139(10) 0.0186(14) 0.0013(10) 0.0008(8) -0.0005(8)
C010 0.0141(10) 0.0136(10) 0.0147(13) -0.0010(9) 0.0018(9) -0.0008(8)
C011 0.0181(10) 0.0152(10) 0.0098(12) -0.0010(9) 0.0020(8) -0.0010(9)
C012 0.0095(8) 0.0158(11) 0.0126(13) -0.0001(9) 0.0011(8) 0.0004(8)
C013 0.0144(10) 0.0216(12) 0.0209(15) -0.0055(11) 0.0026(9) -0.0001(9)
C014 0.0170(10) 0.0237(12) 0.0151(14) 0.0056(11) -0.0010(8) -0.0034(10)
C015 0.0153(11) 0.0315(14) 0.0117(13) -0.0035(11) 0.0010(9) -0.0056(10)
C016 0.0153(10) 0.0142(10) 0.0165(14) 0.0003(9) 0.0011(9) 0.0023(8)
C017 0.0144(10) 0.0184(11) 0.0187(14) 0.0030(10) 0.0005(10) 0.0000(9)
C018 0.0217(12) 0.0266(13) 0.0164(14) 0.0019(11) 0.0016(10) 0.0103(10)
C019 0.0169(10) 0.0155(11) 0.0174(14) -0.0009(10) 0.0019(9) 0.0020(9)
C020 0.0147(10) 0.0187(12) 0.0170(14) 0.0043(10) 0.0007(9) 0.0006(8)
C021 0.0184(11) 0.0152(11) 0.0208(15) -0.0013(11) 0.0021(10) -0.0049(9)
C22 0.0129(10) 0.0192(11) 0.0182(14) 0.0001(10) 0.0013(9) -0.0002(9)
C23 0.0190(12) 0.0476(19) 0.042(2) -0.0190(17) -0.0049(14) -0.0071(13)

loop_
_geom_angle_atom_site_label_1
_geom_angle_atom_site_label_2
_geom_angle_atom_site_label_3
_geom_angle
O2 P5 O1 109.98(11)
O2 P5 C008 107.89(12)
O1 P5 C008 100.44(11)
O2 P5 S003 115.39(9)
O1 P5 S003 109.90(9)
C008 P5 S003 112.20(9)
C021 O1 P5 120.71(18)
C017 C008 C22 118.9(3)
C017 C008 P5 121.3(2)
C22 C008 P5 119.8(2)
C020 C009 C010 120.0(2)
C009 C010 C012 120.8(3)
N1 C011 C012 112.2(2)
N1 C011 C018 109.2(2)
C012 C011 C018 113.2(2)
C016 C012 C010 118.2(2)
C016 C012 C011 117.9(2)
C010 C012 C011 123.9(2)
C015 C013 C22 119.1(3)
C015 C014 C017 119.1(3)
C013 C015 C014 121.4(3)
C013 C015 Cl1 118.9(2)
C014 C015 Cl1 119.7(2)
C012 C016 C019 121.9(2)
C014 C017 C008 120.6(3)
C016 C019 C020 118.5(3)
C009 C020 C019 120.6(3)
C009 C020 I001 120.45(19)
C019 C020 I001 118.9(2)
O1 C021 C23 109.9(2)
C013 C22 C008 120.9(3)

loop_
_geom_bond_atom_site_label_1
_geom_bond_atom_site_label_2
_geom_bond_distance
I001 C020 2.102(3)
P5 O2 1.5096(19)
P5 O1 1.601(2)
P5 C008 1.798(3)
P5 S003 1.9809(11)
Cl1 C015 1.738(3)
O1 C021 1.452(4)
N1 C011 1.494(3)
C008 C017 1.396(4)
C008 C22 1.401(4)
C009 C020 1.381(4)
C009 C010 1.391(4)
C010 C012 1.396(3)
C011 C012 1.509(4)
C011 C018 1.531(4)
C012 C016 1.392(4)
C013 C015 1.381(4)
C013 C22 1.386(4)
C014 C015 1.391(4)
C014 C017 1.393(4)
C016 C019 1.394(4)
C019 C020 1.398(4)
C021 C23 1.500(4)
